data_2019610
loop_
_publ_author_name
'Kucera, Benjamin E.'
'Jilek, Robert E.'
'Brennessel, William W.'
'Ellis, John E.'

_publ_section_title
;
 Bis(pyrene)metal complexes of vanadium, niobium and titanium: isolable
 homoleptic pyrene complexes of transition metals
;
_journal_coeditor_code WQ3068
_journal_issue 8
_journal_name_full 'Acta Crystallographica Section C'
_journal_page_first
;
;
_journal_paper_doi 10.1107/S2053229614015290
_journal_volume 70
_journal_year 2014
_chemical_formula_iupac '[V (C16 H10)2]'
_chemical_formula_moiety 'C32 H20 V'
_chemical_formula_sum 'C32 H20 V'
_chemical_formula_weight 455.42
_chemical_name_common 7018
_chemical_name_systematic
;
Bis[(1,2,3,3a,10a,10b-\h)-pyrene]vanadium(0)
;
_space_group_crystal_system monoclinic
_space_group_IT_number 14
_space_group_name_Hall '-P 2yn'
_space_group_name_H-M_alt 'P 1 21/n 1'
_symmetry_space_group_name_Hall '-P 2yn'
_symmetry_space_group_name_H-M 'P 1 21/n 1'
_atom_sites_solution_hydrogens geom
_atom_sites_solution_primary direct
_atom_sites_solution_secondary difmap
_audit_creation_method SHELXL2014
_cell_angle_alpha 90
_cell_angle_beta 100.306(2)
_cell_angle_gamma 90
_cell_formula_units_Z 2
_cell_length_a 9.4905(8)
_cell_length_b 9.4969(8)
_cell_length_c 11.4851(10)
_cell_measurement_reflns_used 2538
_cell_measurement_temperature 173(2)
_cell_measurement_theta_max 25.34
_cell_measurement_theta_min 2.57
_cell_volume 1018.45(15)
_computing_cell_refinement 'SAINT (Bruker, 2003)'
_computing_data_collection 'SMART (Bruker, 2003)'
_computing_data_reduction 'SAINT (Bruker, 2003)'
_computing_molecular_graphics 'SHELXTL (Sheldrick, 2008)'
_computing_publication_material 'SHELXTL (Sheldrick, 2008)'
_computing_structure_refinement 'SHELXL2014 (Sheldrick, 2014)'
_computing_structure_solution 'SHELXS97 (Sheldrick, 2008)'
_diffrn_ambient_temperature 173(2)
_diffrn_measured_fraction_theta_full 1.000
_diffrn_measured_fraction_theta_max 1.000
_diffrn_measurement_device_type 'Bruker SMART CCD area-detector'
_diffrn_measurement_method \w
_diffrn_radiation_type MoK\a
_diffrn_radiation_wavelength 0.71073
_diffrn_reflns_av_R_equivalents 0.0411
_diffrn_reflns_limit_h_max 11
_diffrn_reflns_limit_h_min -11
_diffrn_reflns_limit_k_max 11
_diffrn_reflns_limit_k_min -11
_diffrn_reflns_limit_l_max 14
_diffrn_reflns_limit_l_min -14
_diffrn_reflns_number 10868
_diffrn_reflns_theta_full 26.373
_diffrn_reflns_theta_max 26.403
_diffrn_reflns_theta_min 2.569
_exptl_absorpt_coefficient_mu 0.507
_exptl_absorpt_correction_T_max 0.9511
_exptl_absorpt_correction_T_min 0.7857
_exptl_absorpt_correction_type multi-scan
_exptl_absorpt_process_details '(SADABS; Sheldrick, 2008)'
_exptl_crystal_colour black
_exptl_crystal_density_diffrn 1.485
_exptl_crystal_description needle
_exptl_crystal_F_000 470
_exptl_crystal_size_max 0.50
_exptl_crystal_size_mid 0.15
_exptl_crystal_size_min 0.10
_refine_diff_density_max 0.299
_refine_diff_density_min -0.224
_refine_ls_extinction_method none
_refine_ls_goodness_of_fit_ref 1.049
_refine_ls_hydrogen_treatment constr
_refine_ls_matrix_type full
_refine_ls_number_parameters 154
_refine_ls_number_reflns 2087
_refine_ls_number_restraints 0
_refine_ls_restrained_S_all 1.049
_refine_ls_R_factor_all 0.0578
_refine_ls_R_factor_gt 0.0380
_refine_ls_shift/su_max 0.000
_refine_ls_shift/su_mean 0.000
_refine_ls_structure_factor_coef Fsqd
_refine_ls_weighting_details 'w = 1/[\s^2^(Fo^2^)+(0.0442P)^2^+0.5242P] where P=(Fo^2^+2Fc^2^)/3'
_refine_ls_weighting_scheme calc
_refine_ls_wR_factor_gt 0.0912
_refine_ls_wR_factor_ref 0.1027
_reflns_number_gt 1599
_reflns_number_total 2087
_reflns_threshold_expression I>2\s(I)
_cod_data_source_file wq3068sup1.cif
_cod_data_source_block I
_cod_database_code 2019610
_cod_database_fobs_code 2019610
_shelx_space_group_comment
;
The symmetry employed for this shelxl refinement is uniquely defined
by the following loop, which should always be used as a source of
symmetry information in preference to the above space-group names.
They are only intended as comments.
;
_shelx_estimated_absorpt_t_min 0.786
_shelx_estimated_absorpt_t_max 0.951
_shelxl_version_number 2.014

loop_
_space_group_symop_operation_xyz
'x, y, z'
'-x+1/2, y+1/2, -z+1/2'
'-x, -y, -z'
'x-1/2, -y-1/2, z-1/2'

loop_
_atom_site_type_symbol
_atom_site_label
_atom_site_fract_x
_atom_site_fract_y
_atom_site_fract_z
_atom_site_U_iso_or_equiv
_atom_site_adp_type
_atom_site_calc_flag
_atom_site_occupancy
V V1 0.29452(6) 0.59831(6) 0.46449(5) 0.01980(18) Uani d 0.5
C C1 0.1293(2) 0.4299(2) 0.42226(17) 0.0316(5) Uani d 1
H H1 0.0558 0.4033 0.4641 0.038 Uiso calc 1
C C2 0.1028(2) 0.5353(2) 0.33615(18) 0.0349(5) Uani d 1
H H2 0.0112 0.5785 0.3191 0.042 Uiso calc 1
C C3 0.2103(2) 0.5772(2) 0.27507(17) 0.0314(5) Uani d 1
H H3 0.1919 0.6508 0.2184 0.038 Uiso calc 1
C C4 0.34614(19) 0.51178(19) 0.29623(16) 0.0248(4) Uani d 1
C C5 0.4594(2) 0.5497(2) 0.23440(16) 0.0301(4) Uani d 1
H H5 0.4433 0.6223 0.1766 0.036 Uiso calc 1
C C6 0.5878(2) 0.4852(2) 0.25607(16) 0.0303(4) Uani d 1
H H6 0.6593 0.5128 0.2124 0.036 Uiso calc 1
C C7 0.61989(19) 0.37588(19) 0.34317(16) 0.0247(4) Uani d 1
C C8 0.7553(2) 0.3103(2) 0.37001(17) 0.0326(5) Uani d 1
H H8 0.8286 0.3364 0.3276 0.039 Uiso calc 1
C C9 0.7829(2) 0.2076(2) 0.45809(18) 0.0347(5) Uani d 1
H H9 0.8747 0.1646 0.4752 0.042 Uiso calc 1
C C10 0.6766(2) 0.1678(2) 0.52117(17) 0.0328(5) Uani d 1
H H10 0.6971 0.0983 0.5813 0.039 Uiso calc 1
C C11 0.53907(19) 0.22931(19) 0.49700(16) 0.0254(4) Uani d 1
C C12 0.4261(2) 0.1918(2) 0.55979(17) 0.0308(4) Uani d 1
H H12 0.4434 0.1213 0.6193 0.037 Uiso calc 1
C C13 0.2967(2) 0.2541(2) 0.53655(17) 0.0304(4) Uani d 1
H H13 0.2250 0.2257 0.5797 0.036 Uiso calc 1
C C14 0.26389(19) 0.36248(19) 0.44801(15) 0.0248(4) Uani d 1
C C15 0.37363(18) 0.40397(18) 0.38459(15) 0.0207(4) Uani d 1
C C16 0.51109(18) 0.33630(18) 0.40833(15) 0.0211(4) Uani d 1

loop_
_atom_site_aniso_label
_atom_site_aniso_U_11
_atom_site_aniso_U_22
_atom_site_aniso_U_33
_atom_site_aniso_U_12
_atom_site_aniso_U_13
_atom_site_aniso_U_23
V1 0.0189(3) 0.0199(3) 0.0200(3) 0.0012(2) 0.0019(2) -0.0019(2)
C1 0.0229(9) 0.0386(12) 0.0339(11) -0.0051(8) 0.0068(8) -0.0102(9)
C2 0.0240(10) 0.0408(12) 0.0361(11) 0.0066(9) -0.0046(8) -0.0113(9)
C3 0.0341(10) 0.0291(11) 0.0271(10) 0.0066(8) -0.0054(8) -0.0024(8)
C4 0.0278(10) 0.0222(9) 0.0223(9) 0.0001(7) -0.0016(7) -0.0037(7)
C5 0.0401(11) 0.0261(10) 0.0235(10) -0.0031(8) 0.0035(8) 0.0044(8)
C6 0.0341(11) 0.0336(11) 0.0252(10) -0.0080(9) 0.0108(8) -0.0012(8)
C7 0.0246(9) 0.0259(10) 0.0235(9) -0.0021(7) 0.0039(7) -0.0075(7)
C8 0.0259(10) 0.0415(12) 0.0311(10) 0.0030(9) 0.0072(8) -0.0110(9)
C9 0.0305(10) 0.0362(11) 0.0355(11) 0.0133(9) 0.0003(9) -0.0096(9)
C10 0.0397(12) 0.0251(10) 0.0303(10) 0.0090(8) -0.0029(9) -0.0024(8)
C11 0.0316(10) 0.0193(9) 0.0237(9) 0.0010(7) 0.0008(8) -0.0034(7)
C12 0.0418(11) 0.0240(10) 0.0261(10) -0.0041(8) 0.0048(8) 0.0037(8)
C13 0.0349(10) 0.0298(10) 0.0287(10) -0.0107(9) 0.0115(8) -0.0021(8)
C14 0.0242(9) 0.0247(10) 0.0251(9) -0.0049(7) 0.0038(7) -0.0067(7)
C15 0.0224(8) 0.0195(9) 0.0193(8) -0.0023(7) 0.0013(7) -0.0042(7)
C16 0.0239(9) 0.0190(9) 0.0196(8) -0.0013(7) 0.0015(7) -0.0045(7)

loop_
_atom_type_symbol
_atom_type_description
_atom_type_scat_dispersion_real
_atom_type_scat_dispersion_imag
_atom_type_scat_source
C C 0.0033 0.0016 'International Tables Vol C Tables 4.2.6.8 and 6.1.1.4'
H H 0.0000 0.0000 'International Tables Vol C Tables 4.2.6.8 and 6.1.1.4'
V V 0.3005 0.5294 'International Tables Vol C Tables 4.2.6.8 and 6.1.1.4'

loop_
_geom_angle_atom_site_label_1
_geom_angle_atom_site_label_2
_geom_angle_atom_site_label_3
_geom_angle_site_symmetry_1
_geom_angle_site_symmetry_3
_geom_angle
C3 V1 C2 . . 37.00(7)
C3 V1 C8 . 3_666 142.42(7)
C2 V1 C8 . 3_666 113.68(7)
C3 V1 C7 . 3_666 178.94(8)
C2 V1 C7 . 3_666 143.36(8)
C8 V1 C7 3_666 3_666 37.06(7)
C3 V1 C16 . 3_666 142.17(8)
C2 V1 C16 . 3_666 179.13(8)
C8 V1 C16 3_666 3_666 66.87(7)
C7 V1 C16 3_666 3_666 37.45(6)
C3 V1 C9 . 3_666 112.63(8)
C2 V1 C9 . 3_666 101.50(8)
C8 V1 C9 3_666 3_666 36.61(7)
C7 V1 C9 3_666 3_666 66.47(7)
C16 V1 C9 3_666 3_666 78.53(7)
C3 V1 C1 . . 66.47(8)
C2 V1 C1 . . 36.68(8)
C8 V1 C1 3_666 . 102.57(8)
C7 V1 C1 3_666 . 114.33(7)
C16 V1 C1 3_666 . 144.09(8)
C9 V1 C1 3_666 . 114.24(8)
C3 V1 C4 . . 37.22(7)
C2 V1 C4 . . 66.73(7)
C8 V1 C4 3_666 . 178.52(8)
C7 V1 C4 3_666 . 143.26(7)
C16 V1 C4 3_666 . 112.70(7)
C9 V1 C4 3_666 . 142.08(8)
C1 V1 C4 . . 78.61(7)
C3 V1 C10 . 3_666 100.49(8)
C2 V1 C10 . 3_666 113.15(8)
C8 V1 C10 3_666 3_666 65.85(8)
C7 V1 C10 3_666 3_666 78.45(7)
C16 V1 C10 3_666 3_666 66.37(7)
C9 V1 C10 3_666 3_666 36.41(7)
C1 V1 C10 . 3_666 142.99(8)
C4 V1 C10 . 3_666 112.67(8)
C3 V1 C15 . . 66.94(7)
C2 V1 C15 . . 78.50(7)
C8 V1 C15 3_666 . 144.03(8)
C7 V1 C15 3_666 . 113.95(7)
C16 V1 C15 3_666 . 101.46(6)
C9 V1 C15 3_666 . 179.29(8)
C1 V1 C15 . . 66.17(7)
C4 V1 C15 . . 37.27(6)
C10 V1 C15 3_666 . 142.95(8)
C3 V1 C14 . . 78.90(7)
C2 V1 C14 . . 66.28(7)
C8 V1 C14 3_666 . 114.55(8)
C7 V1 C14 3_666 . 102.16(7)
C16 V1 C14 3_666 . 114.21(7)
C9 V1 C14 3_666 . 143.71(8)
C1 V1 C14 . . 36.62(7)
C4 V1 C14 . . 66.93(7)
C10 V1 C14 3_666 . 179.37(8)
C15 V1 C14 . . 36.93(6)
C3 V1 C11 . 3_666 112.24(8)
C2 V1 C11 . 3_666 142.10(8)
C8 V1 C11 3_666 3_666 78.33(7)
C7 V1 C11 3_666 3_666 66.95(7)
C16 V1 C11 3_666 3_666 37.12(6)
C9 V1 C11 3_666 3_666 65.92(7)
C1 V1 C11 . 3_666 178.70(8)
C4 V1 C11 . 3_666 100.47(7)
C10 V1 C11 3_666 3_666 36.52(7)
C15 V1 C11 . 3_666 113.65(7)
C14 V1 C11 . 3_666 143.85(7)
C2 C1 C14 . . 120.98(18)
C2 C1 V1 . . 70.83(11)
C14 C1 V1 . . 72.88(11)
C2 C1 H1 . . 119.5
C14 C1 H1 . . 119.5
V1 C1 H1 . . 129.2
C3 C2 C1 . . 120.29(18)
C3 C2 V1 . . 70.68(11)
C1 C2 V1 . . 72.49(11)
C3 C2 H2 . . 119.9
C1 C2 H2 . . 119.9
V1 C2 H2 . . 129.4
C2 C3 C4 . . 121.00(18)
C2 C3 V1 . . 72.32(11)
C4 C3 V1 . . 73.12(10)
C2 C3 H3 . . 119.5
C4 C3 H3 . . 119.5
V1 C3 H3 . . 127.1
C3 C4 C15 . . 118.77(17)
C3 C4 C5 . . 123.06(17)
C15 C4 C5 . . 118.16(16)
C3 C4 V1 . . 69.65(10)
C15 C4 V1 . . 71.96(10)
C5 C4 V1 . . 129.43(13)
C6 C5 C4 . . 121.82(17)
C6 C5 H5 . . 119.1
C4 C5 H5 . . 119.1
C5 C6 C7 . . 121.96(17)
C5 C6 H6 . . 119.0
C7 C6 H6 . . 119.0
C8 C7 C16 . . 118.97(17)
C8 C7 C6 . . 122.82(17)
C16 C7 C6 . . 118.16(16)
C8 C7 V1 . 3_666 71.07(10)
C16 C7 V1 . 3_666 71.28(10)
C6 C7 V1 . 3_666 127.29(13)
C9 C8 C7 . . 120.78(18)
C9 C8 V1 . 3_666 72.13(11)
C7 C8 V1 . 3_666 71.87(10)
C9 C8 H8 . . 119.6
C7 C8 H8 . . 119.6
V1 C8 H8 3_666 . 128.7
C10 C9 C8 . . 120.41(18)
C10 C9 V1 . 3_666 72.30(11)
C8 C9 V1 . 3_666 71.26(11)
C10 C9 H9 . . 119.8
C8 C9 H9 . . 119.8
V1 C9 H9 3_666 . 129.0
C9 C10 C11 . . 121.00(18)
C9 C10 V1 . 3_666 71.29(12)
C11 C10 V1 . 3_666 72.61(11)
C9 C10 H10 . . 119.5
C11 C10 H10 . . 119.5
V1 C10 H10 3_666 . 129.0
C10 C11 C16 . . 118.79(17)
C10 C11 C12 . . 122.99(17)
C16 C11 C12 . . 118.20(16)
C10 C11 V1 . 3_666 70.87(11)
C16 C11 V1 . 3_666 70.07(10)
C12 C11 V1 . 3_666 129.58(13)
C13 C12 C11 . . 121.80(18)
C13 C12 H12 . . 119.1
C11 C12 H12 . . 119.1
C12 C13 C14 . . 121.87(17)
C12 C13 H13 . . 119.1
C14 C13 H13 . . 119.1
C1 C14 C15 . . 118.85(17)
C1 C14 C13 . . 123.03(17)
C15 C14 C13 . . 118.11(16)
C1 C14 V1 . . 70.50(11)
C15 C14 V1 . . 71.05(10)
C13 C14 V1 . . 129.78(13)
C14 C15 C4 . . 120.08(16)
C14 C15 C16 . . 120.00(16)
C4 C15 C16 . . 119.91(16)
C14 C15 V1 . . 72.02(10)
C4 C15 V1 . . 70.77(10)
C16 C15 V1 . . 130.39(12)
C11 C16 C7 . . 120.02(16)
C11 C16 C15 . . 120.00(16)
C7 C16 C15 . . 119.98(16)
C11 C16 V1 . 3_666 72.81(10)
C7 C16 V1 . 3_666 71.27(10)
C15 C16 V1 . 3_666 128.15(12)

loop_
_geom_bond_atom_site_label_1
_geom_bond_atom_site_label_2
_geom_bond_site_symmetry_2
_geom_bond_distance
_geom_bond_publ_flag
V1 C3 . 2.1885(19) y
V1 C2 . 2.210(2) y
V1 C8 3_666 2.2162(19) ?
V1 C7 3_666 2.2266(19) ?
V1 C16 3_666 2.2268(17) ?
V1 C9 3_666 2.227(2) ?
V1 C1 . 2.231(2) y
V1 C4 . 2.2335(19) y
V1 C10 3_666 2.240(2) ?
V1 C15 . 2.2492(18) y
V1 C14 . 2.2620(19) y
V1 C11 3_666 2.2628(19) ?
C1 C2 . 1.397(3) ?
C1 C14 . 1.412(3) ?
C1 H1 . 0.9500 ?
C2 C3 . 1.396(3) ?
C2 H2 . 0.9500 ?
C3 C4 . 1.412(2) ?
C3 H3 . 0.9500 ?
C4 C15 . 1.432(2) ?
C4 C5 . 1.436(3) ?
C5 C6 . 1.347(3) ?
C5 H5 . 0.9500 ?
C6 C7 . 1.436(3) ?
C6 H6 . 0.9500 ?
C7 C8 . 1.412(3) ?
C7 C16 . 1.430(2) ?
C7 V1 3_666 2.2266(18) y
C8 C9 . 1.396(3) ?
C8 V1 3_666 2.2162(19) y
C8 H8 . 0.9500 ?
C9 C10 . 1.396(3) ?
C9 V1 3_666 2.227(2) y
C9 H9 . 0.9500 ?
C10 C11 . 1.411(3) ?
C10 V1 3_666 2.240(2) y
C10 H10 . 0.9500 ?
C11 C16 . 1.429(2) ?
C11 C12 . 1.440(3) ?
C11 V1 3_666 2.2628(19) y
C12 C13 . 1.346(3) ?
C12 H12 . 0.9500 ?
C13 C14 . 1.441(3) ?
C13 H13 . 0.9500 ?
C14 C15 . 1.429(2) ?
C15 C16 . 1.436(2) ?
C16 V1 3_666 2.2268(17) y

loop_
_geom_torsion_atom_site_label_1
_geom_torsion_atom_site_label_2
_geom_torsion_atom_site_label_3
_geom_torsion_atom_site_label_4
_geom_torsion_site_symmetry_1
_geom_torsion_site_symmetry_4
_geom_torsion
C14 C1 C2 C3 . . -1.0(3)
V1 C1 C2 C3 . . 54.12(17)
C14 C1 C2 V1 . . -55.09(16)
C1 C2 C3 C4 . . 1.9(3)
V1 C2 C3 C4 . . 56.84(16)
C1 C2 C3 V1 . . -54.97(17)
C2 C3 C4 C15 . . -1.9(3)
V1 C3 C4 C15 . . 54.52(15)
C2 C3 C4 C5 . . 179.01(18)
V1 C3 C4 C5 . . -124.53(17)
C2 C3 C4 V1 . . -56.46(16)
C3 C4 C5 C6 . . -179.76(18)
C15 C4 C5 C6 . . 1.2(3)
V1 C4 C5 C6 . . 90.3(2)
C4 C5 C6 C7 . . -0.8(3)
C5 C6 C7 C8 . . -177.79(18)
C5 C6 C7 C16 . . -0.3(3)
C5 C6 C7 V1 . 3_666 -87.4(2)
C16 C7 C8 C9 . . 0.5(3)
C6 C7 C8 C9 . . 177.93(18)
V1 C7 C8 C9 3_666 . 55.18(16)
C16 C7 C8 V1 . 3_666 -54.71(15)
C6 C7 C8 V1 . 3_666 122.75(17)
C7 C8 C9 C10 . . 0.1(3)
V1 C8 C9 C10 3_666 . 55.16(17)
C7 C8 C9 V1 . 3_666 -55.06(16)
C8 C9 C10 C11 . . 0.5(3)
V1 C9 C10 C11 3_666 . 55.13(17)
C8 C9 C10 V1 . 3_666 -54.67(17)
C9 C10 C11 C16 . . -1.6(3)
V1 C10 C11 C16 3_666 . 52.97(15)
C9 C10 C11 C12 . . -179.90(18)
V1 C10 C11 C12 3_666 . -125.37(18)
C9 C10 C11 V1 . 3_666 -54.53(17)
C10 C11 C12 C13 . . 178.69(18)
C16 C11 C12 C13 . . 0.3(3)
V1 C11 C12 C13 3_666 . 87.0(2)
C11 C12 C13 C14 . . -0.4(3)
C2 C1 C14 C15 . . 0.2(3)
V1 C1 C14 C15 . . -53.95(15)
C2 C1 C14 C13 . . 179.55(17)
V1 C1 C14 C13 . . 125.40(17)
C2 C1 C14 V1 . . 54.14(16)
C12 C13 C14 C1 . . -179.69(18)
C12 C13 C14 C15 . . -0.3(3)
C12 C13 C14 V1 . . -88.4(2)
C1 C14 C15 C4 . . -0.3(2)
C13 C14 C15 C4 . . -179.68(16)
V1 C14 C15 C4 . . -53.98(14)
C1 C14 C15 C16 . . -179.49(16)
C13 C14 C15 C16 . . 1.1(2)
V1 C14 C15 C16 . . 126.82(15)
C1 C14 C15 V1 . . 53.69(15)
C13 C14 C15 V1 . . -125.70(16)
C3 C4 C15 C14 . . 1.1(2)
C5 C4 C15 C14 . . -179.76(16)
V1 C4 C15 C14 . . 54.56(14)
C3 C4 C15 C16 . . -179.65(16)
C5 C4 C15 C16 . . -0.6(2)
V1 C4 C15 C16 . . -126.24(15)
C3 C4 C15 V1 . . -53.42(15)
C5 C4 C15 V1 . . 125.68(16)
C10 C11 C16 C7 . . 2.1(2)
C12 C11 C16 C7 . . -179.47(16)
V1 C11 C16 C7 3_666 . 55.45(14)
C10 C11 C16 C15 . . -177.96(16)
C12 C11 C16 C15 . . 0.5(2)
V1 C11 C16 C15 3_666 . -124.61(15)
C10 C11 C16 V1 . 3_666 -53.35(15)
C12 C11 C16 V1 . 3_666 125.08(16)
C8 C7 C16 C11 . . -1.6(2)
C6 C7 C16 C11 . . -179.16(16)
V1 C7 C16 C11 3_666 . -56.19(14)
C8 C7 C16 C15 . . 178.49(16)
C6 C7 C16 C15 . . 0.9(2)
V1 C7 C16 C15 3_666 . 123.87(15)
C8 C7 C16 V1 . 3_666 54.61(15)
C6 C7 C16 V1 . 3_666 -122.97(16)
C14 C15 C16 C11 . . -1.2(2)
C4 C15 C16 C11 . . 179.60(16)
V1 C15 C16 C11 . . 90.1(2)
C14 C15 C16 C7 . . 178.74(15)
C4 C15 C16 C7 . . -0.5(2)
V1 C15 C16 C7 . . -89.9(2)
C14 C15 C16 V1 . 3_666 -92.32(19)
C4 C15 C16 V1 . 3_666 88.48(19)
V1 C15 C16 V1 . 3_666 -1.0(2)
